data_7223678
loop_
_publ_author_name
'Stammler, H.G.'
'Weiss, J.'

_publ_section_title
;
 Synthese und Kristallstruktur von (S4N3)2Se2Cl10 , (S4N3)2Se2Cl6 und
 ((S4N3)SeCl5)n
;
_journal_name_full
;
Zeitschrift fuer Naturforschung, Teil B. Anorganische Chemie, Organische 
Chemie (42,1987-)
;
_journal_page_first 1483
_journal_page_last 1487
_journal_volume 44
_journal_year 1989
_chemical_formula_sum 'Cl5 N3 S4 Se'
_chemical_name_systematic '(S4 N3) Se Cl5'
_space_group_IT_number 19
_symmetry_space_group_name_Hall 'P 2ac 2ab'
_symmetry_space_group_name_H-M 'P 21 21 21'
_cell_angle_alpha 90
_cell_angle_beta 90
_cell_angle_gamma 90
_cell_formula_units_Z 4
_cell_length_a 7.342
_cell_length_b 9.894
_cell_length_c 16.274
_cell_volume 1182.172
_citation_journal_id_ASTM ZNBSEN
_cod_data_source_file Stammler_ZNBSEN_1989_1987.cif
_cod_data_source_block Cl5N3S4Se1
_cod_original_formula_sum 'Cl5 N3 S4 Se1'
_cod_database_code 7223678

loop_
_symmetry_equiv_pos_as_xyz
x,y,z
-x+1/2,-y,z+1/2
x+1/2,-y+1/2,-z
-x,y+1/2,-z+1/2

loop_
_atom_site_label
_atom_site_type_symbol
_atom_site_fract_x
_atom_site_fract_y
_atom_site_fract_z
_atom_site_occupancy
_atom_site_U_iso_or_equiv
S4 S-2 0.6963 0.6917 0.6734 1 0.0
Cl4 Cl-1 0.3595 0.5632 0.4757 1 0.0
N1 N+3 0.8491 0.4421 0.8092 1 0.0
N3 N+3 0.6136 0.5542 0.6471 1 0.0
Cl2 Cl-1 0.1015 0.4175 0.3338 1 0.0
Cl3 Cl-1 0.1103 0.4656 0.6279 1 0.0
S1 S-2 0.6003 0.3985 0.661 1 0.0
S2 S-2 0.747 0.3315 0.7613 1 0.0
N2 N+3 0.8207 0.6966 0.7494 1 0.0
Cl1 Cl-1 -0.0746 0.6177 0.4758 1 0.0
S3 S-2 0.9003 0.597 0.8167 1 0.0
Cl5 Cl-1 -0.1844 0.2782 0.4954 1 0.0
Se1 Se+4 0.1091 0.4408 0.4877 1 0.0
